data_7218182
loop_
_publ_author_name
'Bushuyev, Oleksandr S.'
'Tan, Davin'
'Barrett, Christopher J.'
'Fri\<s\<ci\'c, Tomislav'

_publ_section_title
;
 Fluorinated azobenzenes with highly strained geometries for halogen
 bond-driven self-assembly in the solid state
;
_journal_issue 1
_journal_name_full CrystEngComm
_journal_page_first 73
_journal_paper_doi 10.1039/C4CE01216J
_journal_volume 17
_journal_year 2015
_chemical_formula_sum 'C32 H41 F4 I2 N7 O5'
_chemical_formula_weight 933.52
_chemical_name_common '5:morpholine 1/1 solvate'
_chemical_name_systematic
;
 ?
;
_space_group_crystal_system orthorhombic
_space_group_IT_number 33
_space_group_name_Hall 'P 2c -2n'
_space_group_name_H-M_alt 'P n a 21'
_symmetry_space_group_name_Hall 'P 2c -2n'
_symmetry_space_group_name_H-M 'P n a 21'
_atom_sites_solution_hydrogens mixed
_audit_creation_method SHELXL-2014
_cell_angle_alpha 90
_cell_angle_beta 90
_cell_angle_gamma 90
_cell_formula_units_Z 4
_cell_length_a 19.6801(13)
_cell_length_b 17.4108(11)
_cell_length_c 10.6952(7)
_cell_measurement_reflns_used 7160
_cell_measurement_temperature 100(2)
_cell_measurement_theta_max 22.41
_cell_measurement_theta_min 2.23
_cell_volume 3664.7(4)
_computing_structure_refinement 'SHELXL-2014 (Sheldrick, 2014)'
_diffrn_ambient_temperature 100(2)
_diffrn_measured_fraction_theta_full 1.000
_diffrn_measured_fraction_theta_max 0.998
_diffrn_radiation_type MoK\a
_diffrn_radiation_wavelength 0.71073
_diffrn_reflns_av_R_equivalents 0.0661
_diffrn_reflns_av_unetI/netI 0.0570
_diffrn_reflns_Laue_measured_fraction_full 1.000
_diffrn_reflns_Laue_measured_fraction_max 0.998
_diffrn_reflns_limit_h_max 25
_diffrn_reflns_limit_h_min -25
_diffrn_reflns_limit_k_max 22
_diffrn_reflns_limit_k_min -22
_diffrn_reflns_limit_l_max 13
_diffrn_reflns_limit_l_min -13
_diffrn_reflns_number 40162
_diffrn_reflns_point_group_measured_fraction_full 1.000
_diffrn_reflns_point_group_measured_fraction_max 0.996
_diffrn_reflns_theta_full 25.242
_diffrn_reflns_theta_max 27.118
_diffrn_reflns_theta_min 1.562
_exptl_absorpt_coefficient_mu 1.786
_exptl_absorpt_correction_T_max 0.9066
_exptl_absorpt_correction_T_min 0.5642
_exptl_absorpt_correction_type multi-scan
_exptl_absorpt_process_details SADABS
_exptl_crystal_colour red
_exptl_crystal_density_diffrn 1.692
_exptl_crystal_description Needle
_exptl_crystal_F_000 1856
_exptl_crystal_size_max 0.36
_exptl_crystal_size_mid 0.11
_exptl_crystal_size_min 0.06
_refine_diff_density_max 1.069
_refine_diff_density_min -0.819
_refine_diff_density_rms 0.103
_refine_ls_abs_structure_details
;
 Flack x determined using 2826 quotients [(I+)-(I-)]/[(I+)+(I-)]
 (Parsons, Flack and Wagner, Acta Cryst. B69 (2013) 249-259).
;
_refine_ls_abs_structure_Flack 0.003(11)
_refine_ls_extinction_method none
_refine_ls_goodness_of_fit_ref 1.029
_refine_ls_hydrogen_treatment constr
_refine_ls_matrix_type full
_refine_ls_number_parameters 451
_refine_ls_number_reflns 8076
_refine_ls_number_restraints 1
_refine_ls_restrained_S_all 1.029
_refine_ls_R_factor_all 0.0541
_refine_ls_R_factor_gt 0.0386
_refine_ls_shift/su_max 0.015
_refine_ls_shift/su_mean 0.001
_refine_ls_structure_factor_coef Fsqd
_refine_ls_weighting_details 'w=1/[\s^2^(Fo^2^)+(0.0240P)^2^+4.5427P] where P=(Fo^2^+2Fc^2^)/3'
_refine_ls_weighting_scheme calc
_refine_ls_wR_factor_gt 0.0690
_refine_ls_wR_factor_ref 0.0739
_reflns_Friedel_coverage 0.892
_reflns_Friedel_fraction_full 0.999
_reflns_Friedel_fraction_max 0.993
_reflns_number_gt 6845
_reflns_number_total 8076
_reflns_threshold_expression 'I > 2\s(I)'
_cod_data_source_file c4ce01216j2.cif
_cod_data_source_block 5-morpholine
_cod_depositor_comments 'Adding full bibliography for 7218180--7218182.cif.'
_cod_database_code 7218182
_shelx_space_group_comment
;
The symmetry employed for this shelxl refinement is uniquely defined
by the following loop, which should always be used as a source of
symmetry information in preference to the above space-group names.
They are only intended as comments.
;
_shelxl_version_number 2014-3

loop_
_space_group_symop_operation_xyz
'x, y, z'
'-x, -y, z+1/2'
'x+1/2, -y+1/2, z'
'-x+1/2, y+1/2, z+1/2'

loop_
_atom_site_label
_atom_site_type_symbol
_atom_site_fract_x
_atom_site_fract_y
_atom_site_fract_z
_atom_site_U_iso_or_equiv
_atom_site_adp_type
_atom_site_occupancy
_atom_site_site_symmetry_order
_atom_site_calc_flag
_atom_site_refinement_flags_posn
_atom_site_refinement_flags_adp
I1 I 0.19943(3) 0.72800(2) 0.23938(5) 0.02524(11) Uani 1 1 d . .
I2 I 0.17200(2) 1.20757(3) 1.17399(5) 0.02704(12) Uani 1 1 d . .
N1 N 0.1255(3) 0.9772(3) 0.7324(6) 0.0148(11) Uani 1 1 d . .
N2 N 0.1408(3) 0.9061(3) 0.7386(6) 0.0158(11) Uani 1 1 d . .
C1 C 0.1455(4) 0.8719(4) 0.6178(7) 0.0162(15) Uani 1 1 d . .
C2 C 0.1269(3) 0.7933(4) 0.6111(6) 0.0164(14) Uani 1 1 d . .
C3 C 0.1429(4) 0.7549(4) 0.5002(6) 0.0189(16) Uani 1 1 d . .
C4 C 0.1749(4) 0.7895(4) 0.4004(6) 0.0203(15) Uani 1 1 d . .
C5 C 0.1905(4) 0.8663(4) 0.4107(7) 0.0183(16) Uani 1 1 d . .
C6 C 0.1777(4) 0.9092(4) 0.5166(7) 0.0185(15) Uani 1 1 d . .
C7 C 0.1344(3) 1.0196(4) 0.8450(6) 0.0148(15) Uani 1 1 d . .
C8 C 0.1929(4) 1.0120(4) 0.9220(7) 0.0172(16) Uani 1 1 d . .
C9 C 0.2036(3) 1.0695(4) 1.0104(6) 0.0156(15) Uani 1 1 d . .
C10 C 0.1589(4) 1.1298(4) 1.0284(7) 0.0184(16) Uani 1 1 d . .
C11 C 0.1014(3) 1.1332(4) 0.9541(7) 0.0181(15) Uani 1 1 d . .
C12 C 0.0886(3) 1.0801(4) 0.8592(6) 0.0160(15) Uani 1 1 d . .
F1 F 0.1246(2) 0.6802(2) 0.4889(4) 0.0263(10) Uani 1 1 d . .
F2 F 0.2199(2) 0.9010(2) 0.3110(4) 0.0273(10) Uani 1 1 d . .
F3 F 0.0560(2) 1.1893(2) 0.9781(4) 0.0276(10) Uani 1 1 d . .
F4 F 0.2574(2) 1.0631(2) 1.0885(4) 0.0251(10) Uani 1 1 d . .
N3 N 0.2036(3) 0.9849(3) 0.5292(6) 0.0170(13) Uani 1 1 d . .
C13 C 0.1619(4) 1.0490(4) 0.4901(7) 0.0233(17) Uani 1 1 d . .
H13A H 0.1140 1.0399 0.5139 0.028 Uiso 1 1 calc R U
H13B H 0.1641 1.0549 0.3981 0.028 Uiso 1 1 calc R U
C15 C 0.2985(4) 1.0680(4) 0.5607(8) 0.0257(18) Uani 1 1 d . .
H15A H 0.2950 1.0592 0.6519 0.031 Uiso 1 1 calc R U
H15B H 0.3468 1.0776 0.5403 0.031 Uiso 1 1 calc R U
C16 C 0.2740(4) 0.9972(4) 0.4912(7) 0.0251(17) Uani 1 1 d . .
H16A H 0.2768 1.0054 0.3997 0.030 Uiso 1 1 calc R U
H16B H 0.3022 0.9521 0.5133 0.030 Uiso 1 1 calc R U
C14 C 0.1880(4) 1.1211(4) 0.5530(7) 0.0246(17) Uani 1 1 d . .
H14A H 0.1614 1.1658 0.5234 0.030 Uiso 1 1 calc R U
H14B H 0.1813 1.1167 0.6445 0.030 Uiso 1 1 calc R U
O1 O 0.2588(3) 1.1335(3) 0.5270(5) 0.0251(12) Uani 1 1 d . .
N4 N 0.0950(3) 0.7534(3) 0.7069(5) 0.0187(15) Uani 1 1 d . .
N5 N 0.2385(3) 0.9511(3) 0.9038(5) 0.0170(13) Uani 1 1 d . .
N6 N 0.0337(3) 1.0864(3) 0.7775(5) 0.0206(14) Uani 1 1 d . .
C20 C 0.3456(4) 0.8987(4) 0.8385(8) 0.0281(19) Uani 1 1 d . .
H20A H 0.3305 0.8981 0.7502 0.034 Uiso 1 1 calc R U
H20B H 0.3954 0.9065 0.8395 0.034 Uiso 1 1 calc R U
C18 C 0.2578(4) 0.8146(4) 0.9013(7) 0.0231(17) Uani 1 1 d . .
H18A H 0.2485 0.7655 0.9448 0.028 Uiso 1 1 calc R U
H18B H 0.2393 0.8106 0.8155 0.028 Uiso 1 1 calc R U
C19 C 0.3115(4) 0.9649(4) 0.9058(8) 0.0235(17) Uani 1 1 d . .
H19A H 0.3279 0.9680 0.9931 0.028 Uiso 1 1 calc R U
H19B H 0.3221 1.0140 0.8633 0.028 Uiso 1 1 calc R U
C17 C 0.2224(4) 0.8788(4) 0.9692(7) 0.0191(16) Uani 1 1 d . .
H17A H 0.1727 0.8700 0.9693 0.023 Uiso 1 1 calc R U
H17B H 0.2383 0.8813 1.0569 0.023 Uiso 1 1 calc R U
O2 O 0.3300(3) 0.8264(3) 0.8948(5) 0.0290(13) Uani 1 1 d . .
C23 C 0.1242(4) 0.6834(4) 0.7579(9) 0.037(2) Uani 1 1 d . .
H23A H 0.1534 0.6591 0.6936 0.045 Uiso 1 1 calc R U
H23B H 0.1533 0.6966 0.8302 0.045 Uiso 1 1 calc R U
C22 C -0.0059(4) 0.7286(5) 0.8281(9) 0.041(2) Uani 1 1 d . .
H22A H -0.0363 0.7524 0.8908 0.049 Uiso 1 1 calc R U
H22B H -0.0342 0.7130 0.7560 0.049 Uiso 1 1 calc R U
C24 C 0.0732(5) 0.6289(5) 0.7974(10) 0.047(2) Uani 1 1 d . .
H24A H 0.0957 0.5853 0.8401 0.056 Uiso 1 1 calc R U
H24B H 0.0496 0.6084 0.7228 0.056 Uiso 1 1 calc R U
C21 C 0.0425(5) 0.7860(5) 0.7861(8) 0.041(2) Uani 1 1 d . .
H21A H 0.0181 0.8265 0.7392 0.049 Uiso 1 1 calc R U
H21B H 0.0641 0.8103 0.8599 0.049 Uiso 1 1 calc R U
O3 O 0.0235(3) 0.6624(3) 0.8810(5) 0.0363(14) Uani 1 1 d . .
C25 C 0.0063(4) 1.1630(4) 0.7423(9) 0.0328(18) Uani 1 1 d . .
H25A H -0.0256 1.1814 0.8073 0.039 Uiso 1 1 calc R U
H25B H 0.0439 1.2005 0.7350 0.039 Uiso 1 1 calc R U
C27 C -0.0202(4) 1.0295(5) 0.7842(8) 0.034(2) Uani 1 1 d . .
H27A H -0.0519 1.0426 0.8529 0.041 Uiso 1 1 calc R U
H27B H -0.0005 0.9783 0.8016 0.041 Uiso 1 1 calc R U
C26 C -0.0292(5) 1.1557(6) 0.6218(9) 0.053(3) Uani 1 1 d . .
H26A H -0.0481 1.2063 0.5979 0.064 Uiso 1 1 calc R U
H26B H 0.0038 1.1402 0.5566 0.064 Uiso 1 1 calc R U
C28 C -0.0574(5) 1.0279(6) 0.6632(11) 0.068(3) Uani 1 1 d . .
H28A H -0.0269 1.0077 0.5974 0.081 Uiso 1 1 calc R U
H28B H -0.0965 0.9925 0.6705 0.081 Uiso 1 1 calc R U
O4 O -0.0815(3) 1.1021(4) 0.6262(7) 0.063(2) Uani 1 1 d . .
O5 O 0.4232(4) 0.9323(5) 0.3699(8) 0.078(3) Uani 1 1 d . .
C32 C 0.3934(6) 0.8724(8) 0.2845(14) 0.086(5) Uani 1 1 d . .
H32A H 0.3445 0.8832 0.2710 0.104 Uiso 1 1 calc R U
H32B H 0.3975 0.8211 0.3237 0.104 Uiso 1 1 calc R U
C33 C 0.4299(5) 0.8728(8) 0.1614(13) 0.082(4) Uani 1 1 d . .
H33A H 0.4114 0.8318 0.1072 0.098 Uiso 1 1 calc R U
H33B H 0.4224 0.9227 0.1190 0.098 Uiso 1 1 calc R U
C34 C 0.4879(6) 0.9207(8) 0.3776(11) 0.076(4) Uani 1 1 d . .
H34A H 0.4952 0.8711 0.4209 0.091 Uiso 1 1 calc R U
H34B H 0.5076 0.9614 0.4311 0.091 Uiso 1 1 calc R U
N7 N 0.4980(5) 0.8615(6) 0.1786(10) 0.076(3) Uani 1 1 d . .
H7N H 0.5196 0.8643 0.1033 0.100 Uiso 1 1 d . U
C31 C 0.5254(6) 0.9190(6) 0.2622(11) 0.066(3) Uani 1 1 d . .
H31A H 0.5737 0.9073 0.2798 0.079 Uiso 1 1 calc R U
H31B H 0.5232 0.9700 0.2217 0.079 Uiso 1 1 calc R U

loop_
_atom_site_aniso_label
_atom_site_aniso_U_11
_atom_site_aniso_U_22
_atom_site_aniso_U_33
_atom_site_aniso_U_23
_atom_site_aniso_U_13
_atom_site_aniso_U_12
I1 0.0390(3) 0.0173(2) 0.0194(2) -0.0063(2) 0.0056(2) -0.0002(2)
I2 0.0302(3) 0.0221(2) 0.0288(2) -0.0129(2) -0.0069(3) 0.0028(2)
N1 0.017(3) 0.014(3) 0.013(3) -0.006(3) 0.003(3) 0.001(2)
N2 0.017(3) 0.014(3) 0.016(3) -0.003(3) 0.002(3) -0.004(2)
C1 0.022(4) 0.013(3) 0.014(3) -0.005(3) -0.001(3) -0.001(3)
C2 0.017(4) 0.015(3) 0.017(3) 0.001(3) -0.003(3) -0.001(3)
C3 0.024(4) 0.015(4) 0.018(4) -0.001(3) -0.002(3) -0.008(3)
C4 0.026(4) 0.019(4) 0.016(3) -0.006(3) 0.002(3) 0.000(3)
C5 0.021(4) 0.015(4) 0.019(4) 0.000(3) 0.006(3) -0.008(3)
C6 0.024(4) 0.016(4) 0.016(4) -0.004(3) 0.004(3) -0.001(3)
C7 0.015(4) 0.013(3) 0.016(4) 0.001(3) 0.000(3) -0.003(3)
C8 0.021(4) 0.016(4) 0.015(4) 0.004(3) 0.001(3) 0.001(3)
C9 0.015(4) 0.017(4) 0.015(4) -0.005(3) -0.007(3) 0.003(3)
C10 0.019(4) 0.019(4) 0.017(4) -0.010(3) 0.002(3) -0.001(3)
C11 0.016(4) 0.013(3) 0.025(4) -0.004(3) 0.001(3) 0.006(3)
C12 0.015(4) 0.018(4) 0.015(4) 0.001(3) 0.002(3) -0.003(3)
F1 0.043(3) 0.009(2) 0.027(2) -0.0021(17) 0.003(2) -0.0054(18)
F2 0.042(3) 0.023(2) 0.017(2) -0.0047(18) 0.010(2) -0.009(2)
F3 0.028(2) 0.024(2) 0.031(2) -0.0108(19) -0.0066(19) 0.0128(19)
F4 0.023(2) 0.028(2) 0.024(2) -0.0104(18) -0.0064(19) 0.0056(19)
N3 0.019(3) 0.012(3) 0.021(3) -0.004(2) 0.004(3) -0.005(2)
C13 0.032(5) 0.021(4) 0.017(4) 0.002(3) -0.001(3) -0.006(3)
C15 0.021(4) 0.024(4) 0.032(4) -0.005(3) 0.004(4) -0.009(3)
C16 0.030(4) 0.020(4) 0.026(4) -0.008(3) 0.002(4) -0.002(3)
C14 0.032(5) 0.016(4) 0.025(4) 0.004(3) 0.001(3) -0.001(3)
O1 0.034(3) 0.018(3) 0.023(3) -0.001(2) 0.004(2) -0.007(2)
N4 0.019(3) 0.014(3) 0.023(4) 0.000(2) 0.003(2) -0.004(2)
N5 0.020(4) 0.013(3) 0.018(3) 0.001(2) -0.001(3) 0.002(2)
N6 0.020(3) 0.020(3) 0.022(3) -0.003(2) -0.005(2) 0.007(3)
C20 0.023(4) 0.026(4) 0.034(5) 0.000(4) 0.006(4) 0.006(3)
C18 0.029(4) 0.014(4) 0.026(4) 0.004(3) 0.007(3) 0.009(3)
C19 0.021(4) 0.021(4) 0.029(4) 0.002(3) -0.001(3) 0.004(3)
C17 0.026(5) 0.016(4) 0.016(4) 0.004(3) 0.004(3) 0.003(3)
O2 0.032(3) 0.026(3) 0.030(3) 0.007(2) 0.008(3) 0.019(2)
C23 0.048(5) 0.028(4) 0.037(6) 0.012(4) 0.005(4) 0.007(4)
C22 0.025(5) 0.044(6) 0.053(6) 0.017(5) 0.010(4) 0.000(4)
C24 0.044(6) 0.040(5) 0.056(6) 0.017(5) 0.006(5) 0.003(5)
C21 0.050(6) 0.031(5) 0.043(5) 0.006(4) 0.022(4) 0.007(4)
O3 0.041(4) 0.033(3) 0.035(3) 0.013(3) 0.005(3) -0.010(3)
C25 0.037(5) 0.025(4) 0.037(4) -0.002(5) -0.009(5) 0.010(3)
C27 0.024(5) 0.034(5) 0.045(6) -0.010(4) -0.008(4) -0.004(4)
C26 0.051(7) 0.063(7) 0.046(6) -0.008(5) -0.033(5) 0.017(6)
C28 0.055(7) 0.064(7) 0.084(9) -0.023(7) -0.043(7) -0.007(5)
O4 0.044(4) 0.071(5) 0.073(5) -0.023(4) -0.033(4) 0.025(4)
O5 0.067(6) 0.095(6) 0.072(6) -0.040(5) 0.002(4) 0.009(5)
C32 0.031(6) 0.087(9) 0.140(15) -0.027(9) 0.020(7) -0.003(6)
C33 0.055(7) 0.125(11) 0.065(9) -0.018(9) -0.033(7) 0.025(7)
C34 0.052(8) 0.109(11) 0.066(9) -0.047(8) -0.005(6) -0.003(7)
N7 0.072(6) 0.096(7) 0.059(6) -0.030(6) 0.012(6) 0.005(5)
C31 0.068(8) 0.058(7) 0.073(9) -0.011(6) -0.007(7) -0.016(6)

loop_
_atom_type_symbol
_atom_type_description
_atom_type_scat_dispersion_real
_atom_type_scat_dispersion_imag
_atom_type_scat_source
C C 0.0033 0.0016 'International Tables Vol C Tables 4.2.6.8 and 6.1.1.4'
H H 0.0000 0.0000 'International Tables Vol C Tables 4.2.6.8 and 6.1.1.4'
N N 0.0061 0.0033 'International Tables Vol C Tables 4.2.6.8 and 6.1.1.4'
O O 0.0106 0.0060 'International Tables Vol C Tables 4.2.6.8 and 6.1.1.4'
F F 0.0171 0.0103 'International Tables Vol C Tables 4.2.6.8 and 6.1.1.4'
I I -0.4742 1.8119 'International Tables Vol C Tables 4.2.6.8 and 6.1.1.4'

loop_
_geom_angle_atom_site_label_1
_geom_angle_atom_site_label_2
_geom_angle_atom_site_label_3
_geom_angle
N2 N1 C7 115.5(6)
N1 N2 C1 111.9(6)
C6 C1 C2 121.4(6)
C6 C1 N2 122.1(6)
C2 C1 N2 115.6(6)
N4 C2 C3 119.2(6)
N4 C2 C1 124.3(6)
C3 C2 C1 116.5(6)
F1 C3 C4 118.2(6)
F1 C3 C2 118.3(6)
C4 C3 C2 123.5(6)
C5 C4 C3 117.7(6)
C5 C4 I1 120.9(5)
C3 C4 I1 121.4(5)
F2 C5 C4 117.7(6)
F2 C5 C6 118.8(6)
C4 C5 C6 123.5(7)
C5 C6 C1 117.5(6)
C5 C6 N3 121.0(6)
C1 C6 N3 121.0(6)
C12 C7 C8 122.1(6)
C12 C7 N1 113.8(6)
C8 C7 N1 122.8(6)
C9 C8 N5 122.7(6)
C9 C8 C7 116.6(7)
N5 C8 C7 120.6(7)
F4 C9 C10 118.3(6)
F4 C9 C8 118.5(6)
C10 C9 C8 123.0(6)
C9 C10 C11 118.2(6)
C9 C10 I2 121.3(5)
C11 C10 I2 120.2(5)
F3 C11 C10 117.6(6)
F3 C11 C12 119.9(6)
C10 C11 C12 122.5(6)
C11 C12 N6 123.0(6)
C11 C12 C7 117.5(6)
N6 C12 C7 119.5(6)
C6 N3 C13 119.0(6)
C6 N3 C16 116.8(6)
C13 N3 C16 110.2(6)
N3 C13 C14 108.6(6)
O1 C15 C16 110.5(6)
N3 C16 C15 106.5(6)
O1 C14 C13 111.5(6)
C15 O1 C14 111.2(5)
C2 N4 C21 123.7(6)
C2 N4 C23 121.2(6)
C21 N4 C23 113.0(6)
C8 N5 C19 120.3(6)
C8 N5 C17 116.3(6)
C19 N5 C17 110.2(6)
C12 N6 C27 118.7(6)
C12 N6 C25 120.7(6)
C27 N6 C25 111.1(6)
O2 C20 C19 112.1(6)
O2 C18 C17 112.0(6)
N5 C19 C20 107.7(6)
N5 C17 C18 107.9(6)
C20 O2 C18 111.0(5)
C24 C23 N4 112.6(7)
O3 C22 C21 114.7(7)
C23 C24 O3 112.7(8)
N4 C21 C22 112.2(7)
C22 O3 C24 111.0(6)
C26 C25 N6 108.4(7)
N6 C27 C28 109.2(7)
O4 C26 C25 112.3(8)
O4 C28 C27 112.8(8)
C26 O4 C28 111.7(7)
C34 O5 C32 108.3(9)
O5 C32 C33 110.0(10)
N7 C33 C32 110.5(11)
O5 C34 C31 117.0(11)
C33 N7 C31 110.5(10)
C34 C31 N7 110.7(9)

loop_
_geom_bond_atom_site_label_1
_geom_bond_atom_site_label_2
_geom_bond_distance
I1 C4 2.084(7)
I2 C10 2.080(7)
N1 N2 1.275(7)
N1 C7 1.423(8)
N2 C1 1.426(9)
C1 C6 1.413(10)
C1 C2 1.418(9)
C2 N4 1.388(8)
C2 C3 1.399(10)
C3 F1 1.355(7)
C3 C4 1.377(10)
C4 C5 1.377(9)
C5 F2 1.355(8)
C5 C6 1.379(10)
C6 N3 1.419(9)
C7 C12 1.396(9)
C7 C8 1.421(10)
C8 C9 1.393(10)
C8 N5 1.402(9)
C9 F4 1.353(7)
C9 C10 1.382(9)
C10 C11 1.384(10)
C11 F3 1.349(7)
C11 C12 1.396(9)
C12 N6 1.394(8)
N3 C13 1.448(9)
N3 C16 1.459(9)
C13 C14 1.513(10)
C15 O1 1.428(9)
C15 C16 1.518(10)
C14 O1 1.439(9)
N4 C21 1.452(9)
N4 C23 1.454(9)
N5 C19 1.456(9)
N5 C17 1.475(8)
N6 C27 1.453(9)
N6 C25 1.486(9)
C20 O2 1.428(9)
C20 C19 1.516(10)
C18 O2 1.437(9)
C18 C17 1.504(9)
C23 C24 1.445(12)
C22 O3 1.409(10)
C22 C21 1.452(11)
C24 O3 1.447(11)
C25 C26 1.472(12)
C27 C28 1.487(12)
C26 O4 1.390(12)
C28 O4 1.431(11)
O5 C34 1.291(13)
O5 C32 1.505(14)
C32 C33 1.500(17)
C33 N7 1.367(13)
C34 C31 1.438(15)
N7 C31 1.446(13)
